data_4330189
loop_
_publ_author_name
'Evgeny V. Tretyakov'
'Svyatoslav E. Tolstikov'
'Anastasiya O. Suvorova'
'Aleksey V. Polushkin'
'Galina V. Romanenko'
'Artem S. Bogomyakov'
'Sergey L. Veber'
'Matvey V. Fedin'
'Dmitry V. Stass'
'Edward Reijerse'
'Wolfgang Lubitz'
'Ekaterina M. Zueva'
'Victor I. Ovcharenko'

_publ_section_title
;
 Crucial Role of Paramagnetic Ligands for Magnetostructural Anomalies in
 "Breathing Crystals"
;
_journal_name_full 'Inorganic Chemistry'
_journal_page_first 9385
_journal_page_last 9394
_journal_paper_doi 10.1021/ic301149e
_journal_volume 51
_journal_year 2012
_chemical_formula_sum 'C21.5 H24 Cu F12 N3 O5'
_chemical_formula_weight 695.98
_chemical_name_systematic
; 
 ? 
;
_space_group_IT_number 2
_symmetry_cell_setting triclinic
_symmetry_space_group_name_Hall '-P 1'
_symmetry_space_group_name_H-M 'P -1'
_atom_sites_solution_hydrogens geom
_atom_sites_solution_primary direct
_atom_sites_solution_secondary difmap
_audit_creation_method SHELXL-97
_cell_angle_alpha 73.635(4)
_cell_angle_beta 73.419(4)
_cell_angle_gamma 69.843(4)
_cell_formula_units_Z 2
_cell_length_a 9.0311(5)
_cell_length_b 11.7481(6)
_cell_length_c 14.9350(8)
_cell_measurement_reflns_used 3356
_cell_measurement_temperature 85(2)
_cell_measurement_theta_max 23.24
_cell_measurement_theta_min 2.46
_cell_volume 1395.73(14)
_computing_cell_refinement 'Bruker SAINT'
_computing_data_collection 'Bruker APEX2'
_computing_data_reduction 'Bruker SAINT'
_computing_molecular_graphics 'Bruker SHELXTL'
_computing_publication_material 'Bruker SHELXTL'
_computing_structure_refinement 'SHELXL-97 (Sheldrick, 1997)'
_computing_structure_solution 'SHELXS-97 (Sheldrick, 1990)'
_diffrn_ambient_temperature 85(2)
_diffrn_measured_fraction_theta_full 0.992
_diffrn_measured_fraction_theta_max 0.992
_diffrn_measurement_device_type 'Bruker APEX-II CCD'
_diffrn_measurement_method '\f and \w scans'
_diffrn_radiation_monochromator graphite
_diffrn_radiation_source 'fine-focus sealed tube'
_diffrn_radiation_type MoK\a
_diffrn_radiation_wavelength 0.71073
_diffrn_reflns_av_R_equivalents 0.0737
_diffrn_reflns_av_sigmaI/netI 0.1214
_diffrn_reflns_limit_h_max 11
_diffrn_reflns_limit_h_min -11
_diffrn_reflns_limit_k_max 14
_diffrn_reflns_limit_k_min -14
_diffrn_reflns_limit_l_max 18
_diffrn_reflns_limit_l_min -18
_diffrn_reflns_number 14758
_diffrn_reflns_theta_full 26.00
_diffrn_reflns_theta_max 26.00
_diffrn_reflns_theta_min 1.89
_diffrn_standards_number 0
_exptl_absorpt_coefficient_mu 0.900
_exptl_absorpt_correction_T_max 0.5173
_exptl_absorpt_correction_T_min 0.3997
_exptl_absorpt_correction_type multi-scan
_exptl_crystal_colour pale_brown
_exptl_crystal_density_diffrn 1.656
_exptl_crystal_description plate
_exptl_crystal_F_000 702
_exptl_crystal_size_max 0.16
_exptl_crystal_size_mid 0.12
_exptl_crystal_size_min 0.03
_refine_diff_density_max 1.572
_refine_diff_density_min -0.557
_refine_diff_density_rms 0.090
_refine_ls_extinction_method none
_refine_ls_goodness_of_fit_ref 0.945
_refine_ls_hydrogen_treatment constr
_refine_ls_matrix_type fullcycle
_refine_ls_number_parameters 526
_refine_ls_number_reflns 5437
_refine_ls_number_restraints 11
_refine_ls_restrained_S_all 0.961
_refine_ls_R_factor_all 0.1252
_refine_ls_R_factor_gt 0.0607
_refine_ls_shift/su_max 0.000
_refine_ls_shift/su_mean 0.000
_refine_ls_structure_factor_coef Fsqd
_refine_ls_weighting_details 'calc w=1/[\s^2^(Fo^2^)+(0.0849P)^2^+0.0000P] where P=(Fo^2^+2Fc^2^)/3'
_refine_ls_weighting_scheme calc
_refine_ls_wR_factor_gt 0.1455
_refine_ls_wR_factor_ref 0.1687
_reflns_number_gt 2864
_reflns_number_total 5437
_reflns_threshold_expression >2sigma(I)
_cod_data_source_file ic301149e_si_002_05.cif
_cod_data_source_block 483as
_cod_original_cell_volume 1395.73(13)
_cod_original_formula_sum 'C21.50 H24 Cu F12 N3 O5'
_cod_database_code 4330189

loop_
_symmetry_equiv_pos_as_xyz
'x, y, z'
'-x, -y, -z'

loop_
_atom_site_label
_atom_site_type_symbol
_atom_site_fract_x
_atom_site_fract_y
_atom_site_fract_z
_atom_site_U_iso_or_equiv
_atom_site_adp_type
_atom_site_occupancy
_atom_site_symmetry_multiplicity
_atom_site_calc_flag
_atom_site_refinement_flags
_atom_site_disorder_assembly
_atom_site_disorder_group
Cu1 Cu 0.0000 0.0000 0.0000 0.0321(3) Uani 1 2 d S . .
O1 O -0.1995(4) 0.1260(4) 0.0332(3) 0.0606(12) Uani 1 1 d . . .
C1 C -0.3899(16) 0.2772(12) 0.1199(9) 0.137(5) Uani 1 1 d . . .
F1 F -0.5465(8) 0.1950(8) 0.1104(6) 0.072(2) Uani 0.50 1 d P . .
F2 F -0.3998(10) 0.3296(7) 0.1980(6) 0.073(2) Uani 0.50 1 d P . .
F3 F -0.3505(11) 0.3758(7) 0.0478(6) 0.072(2) Uani 0.50 1 d P . .
F1A F -0.4886(12) 0.2526(9) 0.1161(8) 0.064(3) Uani 0.50 1 d P . .
F2A F -0.4923(10) 0.2987(8) 0.1821(6) 0.065(2) Uani 0.50 1 d P . .
F3A F -0.4348(10) 0.3345(9) 0.0307(6) 0.072(2) Uani 0.50 1 d P . .
C2 C -0.2450(8) 0.1616(6) 0.1114(5) 0.075(2) Uani 1 1 d . . .
C3 C -0.1751(8) 0.1161(5) 0.1901(4) 0.065(2) Uani 1 1 d . . .
H3A H -0.2287 0.1474 0.2466 0.077 Uiso 1 1 calc R . .
C4 C -0.0304(8) 0.0268(5) 0.1881(4) 0.0493(16) Uani 1 1 d . . .
C5 C 0.0449(15) -0.0174(8) 0.2763(6) 0.080(3) Uani 1 1 d . . .
F4 F -0.0188(13) 0.0060(12) 0.3498(10) 0.057(3) Uani 0.50 1 d P . .
F5 F 0.0492(19) -0.1328(15) 0.3114(10) 0.114(6) Uani 0.50 1 d P . .
F6 F 0.146(3) 0.014(2) 0.2734(14) 0.106(9) Uani 0.50 1 d P . .
F4A F -0.0878(13) 0.0465(12) 0.3517(9) 0.057(3) Uani 0.50 1 d P . .
F5A F 0.1434(11) -0.1426(13) 0.2870(9) 0.051(3) Uani 0.50 1 d P . .
F6A F 0.189(2) 0.0328(14) 0.2494(12) 0.054(4) Uani 0.50 1 d P . .
O2 O 0.0564(4) -0.0263(3) 0.1210(2) 0.0386(9) Uani 1 1 d . . .
Cu2 Cu 0.0000 -0.5000 0.5000 0.0289(3) Uani 1 2 d S . .
O3 O 0.1629(4) -0.6548(3) 0.4732(2) 0.0339(8) Uani 1 1 d . . .
C6 C 0.2790(7) -0.8576(6) 0.4534(4) 0.0480(16) Uani 1 1 d . . .
F7 F 0.3420(4) -0.8962(3) 0.5308(3) 0.0686(11) Uani 1 1 d . . .
F8 F 0.228(3) -0.956(3) 0.436(2) 0.040(4) Uani 0.50 1 d P . .
F9 F 0.3909(4) -0.8273(3) 0.3799(3) 0.0701(11) Uani 1 1 d . . .
F8A F 0.271(3) -0.952(3) 0.444(3) 0.046(4) Uani 0.50 1 d P . .
C7 C 0.1310(6) -0.7468(5) 0.4642(3) 0.0342(13) Uani 1 1 d . . .
C8 C -0.0174(6) -0.7574(5) 0.4651(3) 0.0378(13) Uani 1 1 d . . .
H8A H -0.0225 -0.8334 0.4574 0.045 Uiso 1 1 calc R . .
C9 C -0.1598(6) -0.6609(5) 0.4768(4) 0.0379(13) Uani 1 1 d . . .
F11 F -0.4212(5) -0.6708(4) 0.5519(3) 0.0961(15) Uani 1 1 d . . .
F10 F -0.3820(4) -0.5916(4) 0.4040(3) 0.0822(12) Uani 1 1 d . . .
F12 F -0.2704(16) -0.7966(15) 0.4347(12) 0.059(3) Uani 0.50 1 d P . .
F11A F -0.3210(15) -0.7752(16) 0.4651(14) 0.072(4) Uani 0.50 1 d P . .
C10 C -0.3138(8) -0.6780(6) 0.4695(6) 0.0605(18) Uani 1 1 d . . .
O4 O -0.1774(4) -0.5574(3) 0.4923(2) 0.0375(9) Uani 1 1 d . . .
O01 O -0.1122(6) -0.1662(4) 0.0623(3) 0.0789(15) Uani 1 1 d . A .
N1 N -0.1838(7) -0.2045(5) 0.1491(4) 0.0732(19) Uani 1 1 d . . .
C01 C -0.326(2) -0.2120(16) 0.1571(12) 0.058(4) Uani 0.50 1 d P A 1
C011 C -0.353(2) -0.3398(15) 0.1826(12) 0.088(6) Uani 0.50 1 d P A 1
H01A H -0.3151 -0.3871 0.2414 0.132 Uiso 0.50 1 calc PR A 1
H01B H -0.2927 -0.3839 0.1305 0.132 Uiso 0.50 1 calc PR A 1
H01C H -0.4681 -0.3303 0.1922 0.132 Uiso 0.50 1 calc PR A 1
C012 C -0.3937(19) -0.1380(18) 0.0680(12) 0.087(6) Uani 0.50 1 d P A 1
H01D H -0.3365 -0.1808 0.0149 0.130 Uiso 0.50 1 calc PR A 1
H01E H -0.3792 -0.0551 0.0512 0.130 Uiso 0.50 1 calc PR A 1
H01F H -0.5089 -0.1309 0.0810 0.130 Uiso 0.50 1 calc PR A 1
C013 C -0.420(2) -0.1433(19) 0.2342(16) 0.065(7) Uani 0.50 1 d P A 1
H01G H -0.3831 -0.1879 0.2936 0.098 Uiso 0.50 1 calc PR A 1
H01H H -0.5348 -0.1361 0.2435 0.098 Uiso 0.50 1 calc PR A 1
H01I H -0.4057 -0.0604 0.2166 0.098 Uiso 0.50 1 calc PR A 1
C11 C -0.386(2) -0.1529(18) 0.1840(11) 0.031(4) Uani 0.50 1 d P A 2
C111 C -0.4465(15) -0.2641(14) 0.2111(11) 0.060(4) Uani 0.50 1 d P A 2
H11A H -0.5641 -0.2389 0.2325 0.091 Uiso 0.50 1 calc PR A 2
H11B H -0.3977 -0.3237 0.2630 0.091 Uiso 0.50 1 calc PR A 2
H11C H -0.4171 -0.3025 0.1558 0.091 Uiso 0.50 1 calc PR A 2
C112 C -0.4569(17) -0.0663(14) 0.1023(10) 0.055(4) Uani 0.50 1 d P A 2
H11D H -0.5743 -0.0361 0.1232 0.082 Uiso 0.50 1 calc PR A 2
H11E H -0.4314 -0.1100 0.0503 0.082 Uiso 0.50 1 calc PR A 2
H11F H -0.4116 0.0039 0.0799 0.082 Uiso 0.50 1 calc PR A 2
C113 C -0.4380(17) -0.0889(12) 0.2673(10) 0.038(3) Uani 0.50 1 d P A 2
H11G H -0.5560 -0.0609 0.2846 0.056 Uiso 0.50 1 calc PR A 2
H11H H -0.3956 -0.0173 0.2494 0.056 Uiso 0.50 1 calc PR A 2
H11I H -0.3958 -0.1469 0.3219 0.056 Uiso 0.50 1 calc PR A 2
C02 C -0.0833(8) -0.2821(6) 0.2107(4) 0.0506(16) Uani 1 1 d . A .
C03 C -0.1196(7) -0.3390(5) 0.3090(4) 0.0447(15) Uani 1 1 d . . .
H03A H -0.2256 -0.3292 0.3471 0.054 Uiso 1 1 calc R A .
N2 N 0.0124(5) -0.4067(4) 0.3401(3) 0.0419(11) Uani 1 1 d . A .
N3 N 0.1362(5) -0.3951(4) 0.2625(3) 0.0461(12) Uani 1 1 d . . .
C031 C 0.2987(7) -0.4632(5) 0.2737(5) 0.066(2) Uani 1 1 d . A .
H03B H 0.3742 -0.4466 0.2132 0.099 Uiso 1 1 calc R . .
H03C H 0.3087 -0.5521 0.2923 0.099 Uiso 1 1 calc R . .
H03D H 0.3237 -0.4373 0.3232 0.099 Uiso 1 1 calc R . .
C04 C 0.0817(8) -0.3218(5) 0.1852(4) 0.0519(17) Uani 1 1 d . A .
H04A H 0.1457 -0.3010 0.1238 0.062 Uiso 1 1 calc R . .
C1S C -0.1000 0.6597 -0.2014 0.055 Uani 0.50 1 d PD . .
H1SA H -0.0697 0.7289 -0.2457 0.082 Uiso 0.50 1 d PR . .
H1SB H -0.0468 0.5864 -0.2275 0.082 Uiso 0.50 1 d PR . .
H1SC H -0.2147 0.6752 -0.1898 0.082 Uiso 0.50 1 d PR . .
C2S C -0.0504 0.6413 -0.1080 0.080 Uani 0.50 1 d PD . .
H2SA H -0.1031 0.7132 -0.0801 0.096 Uiso 0.50 1 d PR . .
H2SB H 0.0642 0.6246 -0.1177 0.096 Uiso 0.50 1 d PR . .
C3S C -0.1033 0.5330 -0.0466 0.065 Uani 0.50 1 d PD . .
H3SA H -0.0482 0.4605 -0.0735 0.078 Uiso 0.50 1 d PR . .
H3SB H -0.2175 0.5487 -0.0385 0.078 Uiso 0.50 1 d PR . .
C4S C -0.0587 0.5172 0.0478 0.057 Uani 0.50 1 d PD . .
H4SA H -0.1138 0.5894 0.0751 0.068 Uiso 0.50 1 d PR . .
H4SB H 0.0555 0.5007 0.0401 0.068 Uiso 0.50 1 d PR . .
C5S C -0.1143 0.4075 0.1079 0.074 Uani 0.50 1 d PD . .
H5SA H -0.0677 0.3379 0.0770 0.089 Uiso 0.50 1 d PR . .
H5SB H -0.2297 0.4269 0.1207 0.089 Uiso 0.50 1 d PR . .
C6S C -0.0544 0.3810 0.1992 0.311 Uani 0.50 1 d PD . .
H6SA H -0.1165 0.3374 0.2524 0.373 Uiso 0.50 1 d PR . .
H6SB H -0.0553 0.4555 0.2143 0.373 Uiso 0.50 1 d PR . .
C7S C 0.1150 0.3007 0.1708 0.331 Uani 0.50 1 d PD . .
H7SA H 0.1689 0.2763 0.2230 0.497 Uiso 0.50 1 d PR . .
H7SB H 0.1114 0.2283 0.1547 0.497 Uiso 0.50 1 d PR . .
H7SC H 0.1726 0.3464 0.1165 0.497 Uiso 0.50 1 d PR . .

loop_
_atom_site_aniso_label
_atom_site_aniso_U_11
_atom_site_aniso_U_22
_atom_site_aniso_U_33
_atom_site_aniso_U_23
_atom_site_aniso_U_13
_atom_site_aniso_U_12
Cu1 0.0290(5) 0.0337(6) 0.0271(5) -0.0101(4) -0.0022(4) -0.0009(4)
O1 0.043(2) 0.068(3) 0.031(2) -0.006(2) 0.0027(18) 0.021(2)
C1 0.129(11) 0.114(10) 0.076(8) 0.006(7) 0.005(9) 0.037(9)
F1 0.024(4) 0.083(6) 0.113(7) -0.046(5) -0.011(4) -0.002(4)
F2 0.061(5) 0.076(6) 0.068(6) -0.050(5) -0.009(4) 0.023(4)
F3 0.078(6) 0.043(5) 0.063(6) -0.014(4) -0.010(5) 0.021(4)
F1A 0.051(6) 0.067(6) 0.107(9) -0.042(6) -0.032(6) -0.024(5)
F2A 0.036(4) 0.082(6) 0.057(5) -0.033(5) 0.010(4) 0.007(4)
F3A 0.055(5) 0.065(6) 0.056(5) -0.006(5) -0.015(4) 0.027(4)
C2 0.079(5) 0.041(4) 0.043(4) 0.000(3) 0.020(4) 0.024(3)
C3 0.106(5) 0.032(4) 0.033(4) -0.015(3) 0.004(4) 0.001(4)
C4 0.089(5) 0.033(4) 0.030(3) -0.006(3) -0.011(3) -0.023(3)
C5 0.164(10) 0.069(6) 0.036(5) -0.012(4) -0.029(6) -0.060(7)
F4 0.067(9) 0.045(7) 0.040(5) -0.026(5) -0.010(6) 0.021(5)
F5 0.248(18) 0.058(8) 0.049(8) 0.004(6) -0.079(11) -0.032(13)
F6 0.081(12) 0.176(19) 0.047(10) 0.009(9) -0.016(9) -0.045(9)
F4A 0.057(7) 0.080(10) 0.034(5) -0.036(6) -0.004(6) -0.003(5)
F5A 0.066(6) 0.037(5) 0.046(6) -0.006(4) -0.021(5) -0.006(5)
F6A 0.079(10) 0.050(6) 0.043(8) -0.006(5) -0.019(7) -0.031(6)
O2 0.047(2) 0.037(2) 0.033(2) -0.0099(18) -0.0105(17) -0.0097(18)
Cu2 0.0280(5) 0.0242(5) 0.0319(5) -0.0101(4) -0.0044(4) -0.0022(4)
O3 0.0315(19) 0.026(2) 0.037(2) -0.0092(17) -0.0019(16) -0.0003(16)
C6 0.063(4) 0.031(4) 0.042(4) -0.013(3) -0.009(3) -0.001(3)
F7 0.075(2) 0.048(2) 0.066(3) -0.0261(19) -0.030(2) 0.0258(18)
F8 0.046(12) 0.027(5) 0.055(7) -0.022(5) -0.018(8) -0.004(8)
F9 0.058(2) 0.049(2) 0.073(3) -0.022(2) 0.018(2) 0.0050(18)
F8A 0.042(11) 0.041(7) 0.070(8) -0.031(5) -0.027(7) -0.001(8)
C7 0.046(3) 0.029(3) 0.020(3) -0.007(2) -0.001(2) -0.003(3)
C8 0.058(4) 0.027(3) 0.032(3) -0.011(3) -0.015(3) -0.009(3)
C9 0.046(3) 0.033(3) 0.034(3) -0.001(3) -0.011(3) -0.013(3)
F11 0.064(3) 0.124(4) 0.103(4) 0.010(3) -0.014(2) -0.060(3)
F10 0.078(3) 0.073(3) 0.111(3) 0.011(2) -0.063(2) -0.030(2)
F12 0.048(8) 0.037(7) 0.101(10) -0.041(5) -0.018(7) 0.003(6)
F11A 0.032(7) 0.042(7) 0.157(15) -0.064(7) -0.011(7) -0.001(6)
C10 0.059(5) 0.042(4) 0.085(6) 0.007(4) -0.030(4) -0.024(4)
O4 0.036(2) 0.027(2) 0.045(2) -0.0086(18) -0.0049(17) -0.0043(16)
O01 0.148(4) 0.087(4) 0.036(3) 0.018(2) -0.040(3) -0.083(3)
N1 0.105(5) 0.104(5) 0.042(3) 0.031(3) -0.043(3) -0.083(4)
C01 0.056(11) 0.061(12) 0.059(11) 0.016(9) -0.023(8) -0.032(9)
C011 0.087(12) 0.095(14) 0.108(14) 0.037(11) -0.054(11) -0.077(11)
C012 0.069(12) 0.135(19) 0.063(12) 0.015(11) -0.035(10) -0.049(12)
C013 0.041(11) 0.046(13) 0.10(2) -0.016(15) -0.020(14) 0.001(10)
C11 0.025(9) 0.036(9) 0.034(9) -0.023(8) 0.001(7) -0.004(7)
C111 0.034(7) 0.075(12) 0.066(9) -0.024(9) -0.001(7) -0.007(7)
C112 0.051(9) 0.074(11) 0.037(8) -0.011(7) -0.013(7) -0.012(8)
C113 0.029(6) 0.038(9) 0.040(8) -0.002(7) -0.007(6) -0.008(7)
C02 0.072(5) 0.059(4) 0.037(4) 0.001(3) -0.014(3) -0.046(4)
C03 0.043(3) 0.056(4) 0.039(4) 0.002(3) -0.014(3) -0.023(3)
N2 0.043(3) 0.043(3) 0.035(3) -0.006(2) 0.000(2) -0.014(2)
N3 0.051(3) 0.035(3) 0.046(3) -0.018(3) 0.011(3) -0.014(2)
C031 0.053(4) 0.042(4) 0.076(5) -0.018(3) 0.027(3) -0.008(3)
C04 0.094(5) 0.038(4) 0.025(3) -0.007(3) 0.003(3) -0.032(4)
C1S 0.089 0.050 0.036 -0.019 -0.043 0.001
C2S 0.062 0.102 0.055 -0.021 -0.024 0.016
C3S 0.082 0.100 0.030 0.006 0.005 -0.076
C4S 0.055 0.067 0.051 0.019 -0.011 -0.045
C5S 0.100 0.093 0.027 0.019 -0.018 -0.046
C6S 0.508 0.144 0.234 -0.088 0.184 -0.209
C7S 0.208 0.127 0.599 0.173 -0.159 -0.113

loop_
_atom_type_symbol
_atom_type_description
_atom_type_scat_dispersion_real
_atom_type_scat_dispersion_imag
_atom_type_scat_source
C C 0.0033 0.0016 'International Tables Vol C Tables 4.2.6.8 and 6.1.1.4'
H H 0.0000 0.0000 'International Tables Vol C Tables 4.2.6.8 and 6.1.1.4'
N N 0.0061 0.0033 'International Tables Vol C Tables 4.2.6.8 and 6.1.1.4'
O O 0.0106 0.0060 'International Tables Vol C Tables 4.2.6.8 and 6.1.1.4'
F F 0.0171 0.0103 'International Tables Vol C Tables 4.2.6.8 and 6.1.1.4'
Cu Cu 0.3201 1.2651 'International Tables Vol C Tables 4.2.6.8 and 6.1.1.4'

loop_
_geom_angle_atom_site_label_1
_geom_angle_atom_site_label_2
_geom_angle_atom_site_label_3
_geom_angle
_geom_angle_site_symmetry_1
_geom_angle_site_symmetry_3
O2 Cu1 O2 180.0 . 2
O2 Cu1 O1 92.69(15) . .
O2 Cu1 O1 87.32(15) 2 .
O2 Cu1 O1 87.31(15) . 2
O2 Cu1 O1 92.69(15) 2 2
O1 Cu1 O1 180.0 . 2
O2 Cu1 O01 89.09(14) . .
O2 Cu1 O01 90.91(14) 2 .
O1 Cu1 O01 95.23(18) . .
O1 Cu1 O01 84.77(18) 2 .
O2 Cu1 O01 90.91(14) . 2
O2 Cu1 O01 89.09(14) 2 2
O1 Cu1 O01 84.77(18) . 2
O1 Cu1 O01 95.23(18) 2 2
O01 Cu1 O01 180.0 . 2
C2 O1 Cu1 123.7(4) . .
F1A C1 F2A 69.5(12) . .
F1A C1 F3A 69.5(13) . .
F2A C1 F3A 112.8(11) . .
F1A C1 F3 115.9(14) . .
F2A C1 F3 119.0(12) . .
F3A C1 F3 47.9(6) . .
F1A C1 F2 119.8(14) . .
F2A C1 F2 50.2(9) . .
F3A C1 F2 130.5(12) . .
F3 C1 F2 95.5(13) . .
F1A C1 C2 105.8(16) . .
F2A C1 C2 130.0(10) . .
F3A C1 C2 111.1(9) . .
F3 C1 C2 107.8(9) . .
F2 C1 C2 111.6(10) . .
F2A F2 C1 50.4(7) . .
F3A F3 C1 66.3(10) . .
F1 F1A C1 155.8(15) . .
F1 F1A F2A 133.4(14) . .
C1 F1A F2A 58.2(8) . .
F1 F1A F3A 117.9(12) . .
C1 F1A F3A 67.4(10) . .
F2A F1A F3A 104.7(8) . .
F2 F2A C1 79.4(13) . .
F2 F2A F1A 131.7(10) . .
C1 F2A F1A 52.3(10) . .
F3 F3A C1 65.8(10) . .
F3 F3A F1A 107.6(9) . .
C1 F3A F1A 43.0(7) . .
O1 C2 C3 128.8(6) . .
O1 C2 C1 117.2(8) . .
C3 C2 C1 113.8(8) . .
C4 C3 C2 121.2(5) . .
C4 C3 H3A 119.4 . .
C2 C3 H3A 119.4 . .
O2 C4 C3 128.5(6) . .
O2 C4 C5 112.5(6) . .
C3 C4 C5 119.1(6) . .
F6 C5 F4 92.4(15) . .
F6 C5 F5 120.1(19) . .
F4 C5 F5 90.0(12) . .
F6 C5 F5A 91.0(17) . .
F4 C5 F5A 109.9(10) . .
F5 C5 F5A 34.0(8) . .
F6 C5 C4 117.7(14) . .
F4 C5 C4 125.4(11) . .
F5 C5 C4 108.5(9) . .
F5A C5 C4 113.6(8) . .
F6 C5 F4A 102.6(14) . .
F4 C5 F4A 22.1(9) . .
F5 C5 F4A 101.3(11) . .
F5A C5 F4A 128.3(10) . .
C4 C5 F4A 103.6(8) . .
F6 C5 F6A 12.2(17) . .
F4 C5 F6A 103.1(11) . .
F5 C5 F6A 124.9(13) . .
F5A C5 F6A 92.7(10) . .
C4 C5 F6A 106.1(10) . .
F4A C5 F6A 110.6(9) . .
F4A F4 C5 116(3) . .
F4A F4 F6 128(3) . .
C5 F4 F6 42.3(10) . .
F4A F4 F5 130(3) . .
C5 F4 F5 48.6(7) . .
F6 F4 F5 76.3(10) . .
F5A F5 C5 81(2) . .
F5A F5 F4 107(2) . .
C5 F5 F4 41.4(8) . .
F6A F6 C5 141(6) . .
F6A F6 F4 160(5) . .
C5 F6 F4 45.3(9) . .
F4 F4A C5 42(2) . .
F5 F5A C5 64.5(18) . .
F6 F6A C5 27(4) . .
C4 O2 Cu1 124.9(4) . .
O3 Cu2 O3 180.0 . 2_546
O3 Cu2 O4 87.76(13) . 2_546
O3 Cu2 O4 92.24(13) 2_546 2_546
O3 Cu2 O4 92.24(13) . .
O3 Cu2 O4 87.76(13) 2_546 .
O4 Cu2 O4 179.999(1) 2_546 .
O3 Cu2 N2 86.21(15) . 2_546
O3 Cu2 N2 93.79(15) 2_546 2_546
O4 Cu2 N2 87.10(15) 2_546 2_546
O4 Cu2 N2 92.89(15) . 2_546
O3 Cu2 N2 93.79(15) . .
O3 Cu2 N2 86.21(15) 2_546 .
O4 Cu2 N2 92.90(15) 2_546 .
O4 Cu2 N2 87.11(15) . .
N2 Cu2 N2 180.0 2_546 .
C7 O3 Cu2 124.3(3) . .
F8A C6 F9 104.4(18) . .
F8A C6 F7 101.1(16) . .
F9 C6 F7 107.7(5) . .
F8A C6 F8 15(2) . .
F9 C6 F8 109.2(14) . .
F7 C6 F8 111.6(12) . .
F8A C6 C7 121.6(13) . .
F9 C6 C7 110.3(5) . .
F7 C6 C7 110.7(5) . .
F8 C6 C7 107.4(11) . .
O3 C7 C8 128.3(5) . .
O3 C7 C6 112.6(5) . .
C8 C7 C6 119.1(5) . .
C7 C8 C9 122.7(5) . .
C7 C8 H8A 118.7 . .
C9 C8 H8A 118.7 . .
O4 C9 C8 127.5(5) . .
O4 C9 C10 113.7(5) . .
C8 C9 C10 118.8(5) . .
F11A F12 C10 47(3) . .
F12 F11A C10 112(4) . .
F11A C10 F10 109.1(12) . .
F11A C10 F11 95.0(9) . .
F10 C10 F11 106.4(6) . .
F11A C10 F12 21.1(12) . .
F10 C10 F12 104.6(9) . .
F11 C10 F12 115.7(8) . .
F11A C10 C9 121.9(9) . .
F10 C10 C9 112.2(5) . .
F11 C10 C9 110.1(6) . .
F12 C10 C9 107.8(8) . .
C9 O4 Cu2 124.7(3) . .
N1 O01 Cu1 129.8(4) . .
C01 N1 O01 114.7(9) . .
C01 N1 C02 122.4(8) . .
O01 N1 C02 116.0(6) . .
C01 N1 C11 29.1(9) . .
O01 N1 C11 120.5(8) . .
C02 N1 C11 123.3(8) . .
N1 C01 C013 101.5(15) . .
N1 C01 C011 119.1(14) . .
C013 C01 C011 109.7(16) . .
N1 C01 C012 111.3(12) . .
C013 C01 C012 106.1(16) . .
C011 C01 C012 108.2(14) . .
C01 C011 H01A 109.5 . .
C01 C011 H01B 109.5 . .
H01A C011 H01B 109.5 . .
C01 C011 H01C 109.5 . .
H01A C011 H01C 109.5 . .
H01B C011 H01C 109.5 . .
C01 C012 H01D 109.5 . .
C01 C012 H01E 109.5 . .
H01D C012 H01E 109.5 . .
C01 C012 H01F 109.5 . .
H01D C012 H01F 109.5 . .
H01E C012 H01F 109.5 . .
C01 C013 H01G 109.5 . .
C01 C013 H01H 109.5 . .
H01G C013 H01H 109.5 . .
C01 C013 H01I 109.5 . .
H01G C013 H01I 109.5 . .
H01H C013 H01I 109.5 . .
C112 C11 C111 108.3(14) . .
C112 C11 C113 109.4(15) . .
C111 C11 C113 110.0(12) . .
C112 C11 N1 109.9(11) . .
C111 C11 N1 106.3(13) . .
C113 C11 N1 112.8(13) . .
C11 C111 H11A 109.5 . .
C11 C111 H11B 109.5 . .
H11A C111 H11B 109.5 . .
C11 C111 H11C 109.5 . .
H11A C111 H11C 109.5 . .
H11B C111 H11C 109.5 . .
C11 C112 H11D 109.5 . .
C11 C112 H11E 109.5 . .
H11D C112 H11E 109.5 . .
C11 C112 H11F 109.5 . .
H11D C112 H11F 109.5 . .
H11E C112 H11F 109.5 . .
C11 C113 H11G 109.5 . .
C11 C113 H11H 109.5 . .
H11G C113 H11H 109.5 . .
C11 C113 H11I 109.5 . .
H11G C113 H11I 109.5 . .
H11H C113 H11I 109.5 . .
C04 C02 N1 124.6(6) . .
C04 C02 C03 104.4(5) . .
N1 C02 C03 131.0(6) . .
N2 C03 C02 111.2(5) . .
N2 C03 H03A 124.4 . .
C02 C03 H03A 124.4 . .
C03 N2 N3 105.0(5) . .
C03 N2 Cu2 120.5(4) . .
N3 N2 Cu2 134.2(4) . .
C04 N3 N2 111.8(5) . .
C04 N3 C031 130.0(5) . .
N2 N3 C031 118.1(5) . .
N3 C031 H03B 109.5 . .
N3 C031 H03C 109.5 . .
H03B C031 H03C 109.5 . .
N3 C031 H03D 109.5 . .
H03B C031 H03D 109.5 . .
H03C C031 H03D 109.5 . .
N3 C04 C02 107.5(5) . .
N3 C04 H04A 126.2 . .
C02 C04 H04A 126.2 . .
C7S C1S C6S 91.7 2_565 2_565
C7S C1S C2S 47.3 2_565 .
C6S C1S C2S 61.2 2_565 .
C7S C1S H1SA 79.3 2_565 .
C6S C1S H1SA 83.0 2_565 .
C2S C1S H1SA 109.5 . .
C7S C1S H1SB 156.2 2_565 .
C6S C1S H1SB 68.2 2_565 .
C2S C1S H1SB 109.5 . .
H1SA C1S H1SB 109.5 . .
C7S C1S H1SC 87.1 2_565 .
C6S C1S H1SC 166.9 2_565 .
C2S C1S H1SC 109.5 . .
H1SA C1S H1SC 109.5 . .
H1SB C1S H1SC 109.5 . .
C7S C2S C5S 129.7 2_565 2_565
C7S C2S C6S 69.2 2_565 2_565
C5S C2S C6S 64.5 2_565 2_565
C7S C2S C3S 118.2 2_565 .
C5S C2S C3S 98.3 2_565 .
C6S C2S C3S 114.3 2_565 .
C7S C2S C1S 26.0 2_565 .
C5S C2S C1S 116.8 2_565 .
C6S C2S C1S 52.4 2_565 .
C3S C2S C1S 104.1 . .
C7S C2S C4S 146.4 2_565 2_565
C5S C2S C4S 52.0 2_565 2_565
C6S C2S C4S 89.9 2_565 2_565
C3S C2S C4S 46.3 . 2_565
C1S C2S C4S 120.6 . 2_565
C7S C2S H2SA 85.1 2_565 .
C5S C2S H2SA 114.4 2_565 .
C6S C2S H2SA 134.4 2_565 .
C3S C2S H2SA 110.9 . .
C1S C2S H2SA 110.9 . .
C4S C2S H2SA 126.9 2_565 .
C7S C2S H2SB 119.3 2_565 .
C5S C2S H2SB 12.7 2_565 .
C6S C2S H2SB 59.2 2_565 .
C3S C2S H2SB 110.9 . .
C1S C2S H2SB 110.9 . .
C4S C2S H2SB 64.6 2_565 .
H2SA C2S H2SB 108.9 . .
C4S C3S C2S 82.4 2_565 .
C4S C3S C4S 65.9 2_565 .
C2S C3S C4S 104.1 . .
C4S C3S H3SA 62.6 2_565 .
C2S C3S H3SA 110.9 . .
C4S C3S H3SA 110.9 . .
C4S C3S H3SB 166.6 2_565 .
C2S C3S H3SB 110.9 . .
C4S C3S H3SB 110.9 . .
H3SA C3S H3SB 109.0 . .
C3S C4S C5S 98.5 2_565 .
C3S C4S C3S 114.1 2_565 .
C5S C4S C3S 102.6 . .
C3S C4S C4S 61.5 2_565 2_565
C5S C4S C4S 109.7 . 2_565
C3S C4S C4S 52.6 . 2_565
C3S C4S C2S 51.3 2_565 2_565
C5S C4S C2S 47.1 . 2_565
C3S C4S C2S 119.3 . 2_565
C4S C4S C2S 85.9 2_565 2_565
C3S C4S H4SA 117.4 2_565 .
C5S C4S H4SA 111.2 . .
C3S C4S H4SA 111.3 . .
C4S C4S H4SA 138.5 2_565 .
C2S C4S H4SA 127.8 2_565 .
C3S C4S H4SB 12.9 2_565 .
C5S C4S H4SB 111.3 . .
C3S C4S H4SB 111.3 . .
C4S C4S H4SB 60.1 2_565 .
C2S C4S H4SB 64.1 2_565 .
H4SA C4S H4SB 109.2 . .
C2S C5S C4S 80.9 2_565 .
C2S C5S C6S 59.6 2_565 .
C4S C5S C6S 103.6 . .
C2S C5S H5SA 69.5 2_565 .
C4S C5S H5SA 111.1 . .
C6S C5S H5SA 111.0 . .
C2S C5S H5SB 167.1 2_565 .
C4S C5S H5SB 111.1 . .
C6S C5S H5SB 111.0 . .
H5SA C5S H5SB 109.0 . .
C1S C6S C2S 66.4 2_565 2_565
C1S C6S C7S 27.5 2_565 .
C2S C6S C7S 46.4 2_565 .
C1S C6S C5S 122.3 2_565 .
C2S C6S C5S 55.9 2_565 .
C7S C6S C5S 100.2 . .
C1S C6S H6SA 111.7 2_565 .
C2S C6S H6SA 137.2 2_565 .
C7S C6S H6SA 111.7 . .
C5S C6S H6SA 111.7 . .
C1S C6S H6SB 87.0 2_565 .
C2S C6S H6SB 113.0 2_565 .
C7S C6S H6SB 111.7 . .
C5S C6S H6SB 111.7 . .
H6SA C6S H6SB 109.5 . .
C1S C7S C2S 106.6 2_565 2_565
C1S C7S C6S 60.7 2_565 .
C2S C7S C6S 64.5 2_565 .
C1S C7S H7SA 58.7 2_565 .
C2S C7S H7SA 163.3 2_565 .
C6S C7S H7SA 109.5 . .
C1S C7S H7SB 154.5 2_565 .
C2S C7S H7SB 87.2 2_565 .
C6S C7S H7SB 109.5 . .
H7SA C7S H7SB 109.5 . .
C1S C7S H7SC 96.0 2_565 .
C2S C7S H7SC 61.5 2_565 .
C6S C7S H7SC 109.5 . .
H7SA C7S H7SC 109.5 . .
H7SB C7S H7SC 109.5 . .

loop_
_geom_bond_atom_site_label_1
_geom_bond_atom_site_label_2
_geom_bond_distance
_geom_bond_site_symmetry_2
Cu1 O2 1.930(3) .
Cu1 O2 1.930(3) 2
Cu1 O1 1.936(3) .
Cu1 O1 1.936(3) 2
Cu1 O01 2.346(4) .
Cu1 O01 2.346(4) 2
O1 C2 1.262(7) .
C1 F1A 1.047(17) .
C1 F2A 1.124(11) .
C1 F3A 1.416(15) .
C1 F3 1.411(15) .
C1 F2 1.434(18) .
C1 C2 1.533(11) .
F1 F1A 1.020(8) .
F2 F2A 1.121(10) .
F3 F3A 1.147(10) .
F1A F2A 1.240(13) .
F1A F3A 1.437(14) .
C2 C3 1.379(9) .
C3 C4 1.364(8) .
C3 H3A 0.9500 .
C4 O2 1.255(6) .
C4 C5 1.532(10) .
C5 F6 1.08(2) .
C5 F4 1.146(14) .
C5 F5 1.299(16) .
C5 F5A 1.423(16) .
C5 F4A 1.534(13) .
C5 F6A 1.52(2) .
F4 F4A 0.639(11) .
F4 F6 1.61(2) .
F4 F5 1.73(2) .
F5 F5A 0.805(16) .
F6 F6A 0.51(3) .
Cu2 O3 1.965(3) .
Cu2 O3 1.965(3) 2_546
Cu2 O4 1.982(3) 2_546
Cu2 O4 1.982(3) .
Cu2 N2 2.318(4) 2_546
Cu2 N2 2.318(4) .
O3 C7 1.260(6) .
C6 F8A 1.19(3) .
C6 F9 1.322(6) .
C6 F7 1.329(6) .
C6 F8 1.48(3) .
C6 C7 1.517(7) .
C7 C8 1.384(7) .
C8 C9 1.395(7) .
C8 H8A 0.9500 .
C9 O4 1.250(6) .
C9 C10 1.510(8) .
F11 C10 1.335(8) .
F10 C10 1.311(7) .
F12 F11A 0.587(17) .
F12 C10 1.509(14) .
F11A C10 1.187(17) .
O01 N1 1.302(6) .
N1 C01 1.284(15) .
N1 C02 1.391(8) .
N1 C11 1.689(18) .
C01 C013 1.48(2) .
C01 C011 1.53(2) .
C01 C012 1.53(2) .
C011 H01A 0.9800 .
C011 H01B 0.9800 .
C011 H01C 0.9800 .
C012 H01D 0.9800 .
C012 H01E 0.9800 .
C012 H01F 0.9800 .
C013 H01G 0.9800 .
C013 H01H 0.9800 .
C013 H01I 0.9800 .
C11 C112 1.49(2) .
C11 C111 1.49(2) .
C11 C113 1.512(19) .
C111 H11A 0.9800 .
C111 H11B 0.9800 .
C111 H11C 0.9800 .
C112 H11D 0.9800 .
C112 H11E 0.9800 .
C112 H11F 0.9800 .
C113 H11G 0.9800 .
C113 H11H 0.9800 .
C113 H11I 0.9800 .
C02 C04 1.372(8) .
C02 C03 1.426(7) .
C03 N2 1.313(7) .
C03 H03A 0.9500 .
N2 N3 1.374(5) .
N3 C04 1.337(7) .
N3 C031 1.441(7) .
C031 H03B 0.9800 .
C031 H03C 0.9800 .
C031 H03D 0.9800 .
C04 H04A 0.9500 .
C1S C7S 0.6967 2_565
C1S C6S 1.3151 2_565
C1S C2S 1.5208 .
C1S H1SA 0.9600 .
C1S H1SB 0.9599 .
C1S H1SC 0.9600 .
C2S C7S 1.1672 2_565
C2S C5S 1.3978 2_565
C2S C6S 1.4545 2_565
C2S C3S 1.4832 .
C2S C4S 1.8824 2_565
C2S H2SA 0.9601 .
C2S H2SB 0.9600 .
C3S C4S 1.3730 2_565
C3S C4S 1.5193 .
C3S H3SA 0.9600 .
C3S H3SB 0.9600 .
C4S C3S 1.3729 2_565
C4S C5S 1.5023 .
C4S C4S 1.5777 2_565
C4S C2S 1.8824 2_565
C4S H4SA 0.9600 .
C4S H4SB 0.9600 .
C5S C2S 1.3978 2_565
C5S C6S 1.5226 .
C5S H5SA 0.9601 .
C5S H5SB 0.9600 .
C6S C1S 1.3152 2_565
C6S C2S 1.4546 2_565
C6S C7S 1.5067 .
C6S H6SA 0.9600 .
C6S H6SB 0.9601 .
C7S C1S 0.6967 2_565
C7S C2S 1.1673 2_565
C7S H7SA 0.9601 .
C7S H7SB 0.9600 .
C7S H7SC 0.9599 .
